data_2219528
loop_
_publ_author_name
'Ramesh, P.'
'Subbiahpandi, A.'
'Thirumurugan, P.'
'Perumal, P. T.'
'Ponnuswamy, M. N.'

_publ_section_title 4-(2,4-Dichlorophenyl)-2-(1<i>H</i>-indol-3-yl)-6-methoxypyridine-3,5-dicarbonitrile
_journal_coeditor_code CI2655
_journal_issue 10
_journal_name_full 'Acta Crystallographica Section E'
_journal_page_first o1892
_journal_paper_doi 10.1107/S1600536808027670
_journal_volume 64
_journal_year 2008
_chemical_formula_iupac 'C22 H12 Cl2 N4 O'
_chemical_formula_moiety 'C22 H12 Cl2 N4 O'
_chemical_formula_sum 'C22 H12 Cl2 N4 O'
_chemical_formula_weight 419.26
_chemical_name_common
;
4-(2,4-Dichlorophenyl)-2-(1H-indol-3-yl)-6-methoxypyridine-3,5-
dicarbonitrile
;
_chemical_name_systematic
;
4-(2,4-Dichlorophenyl)-2-(1<i>H</i>-indol-3-yl)-6-methoxypyridine-3,5-
dicarbonitrile
;
_space_group_IT_number 2
_symmetry_cell_setting triclinic
_symmetry_space_group_name_Hall '-P 1'
_symmetry_space_group_name_H-M 'P -1'
_atom_sites_solution_hydrogens geom
_atom_sites_solution_primary direct
_atom_sites_solution_secondary difmap
_audit_creation_method SHELXL-97
_cell_angle_alpha 111.9940(10)
_cell_angle_beta 97.3030(10)
_cell_angle_gamma 93.7150(10)
_cell_formula_units_Z 2
_cell_length_a 9.5394(2)
_cell_length_b 10.0358(2)
_cell_length_c 11.1739(3)
_cell_measurement_reflns_used 2563
_cell_measurement_temperature 298(2)
_cell_measurement_theta_max 24.99
_cell_measurement_theta_min 2.17
_cell_volume 976.47(4)
_computing_cell_refinement 'APEX2 (Bruker, 2004)'
_computing_data_collection 'APEX2 (Bruker, 2004)'
_computing_data_reduction 'SAINT (Bruker, 2004)'
_computing_molecular_graphics 'ORTEP3 (Farrugia, (1997))'
_computing_publication_material 'SHELXL97 (Sheldrick, 2008) and PLATON (Spek, 2003)'
_computing_structure_refinement 'SHELXL97 (Sheldrick, 2008)'
_computing_structure_solution 'SHELXS97 (Sheldrick, 2008)'
_diffrn_ambient_temperature 298(2)
_diffrn_measured_fraction_theta_full 0.989
_diffrn_measured_fraction_theta_max 0.989
_diffrn_measurement_device_type 'Bruker APEXII CCD area-detector diffractometer'
_diffrn_measurement_method '\w and \f scans'
_diffrn_radiation_monochromator graphite
_diffrn_radiation_source 'fine-focus sealed tube'
_diffrn_radiation_type MoK\a
_diffrn_radiation_wavelength 0.71073
_diffrn_reflns_av_R_equivalents 0.0185
_diffrn_reflns_av_sigmaI/netI 0.0168
_diffrn_reflns_limit_h_max 11
_diffrn_reflns_limit_h_min -11
_diffrn_reflns_limit_k_max 10
_diffrn_reflns_limit_k_min -11
_diffrn_reflns_limit_l_max 13
_diffrn_reflns_limit_l_min -11
_diffrn_reflns_number 10781
_diffrn_reflns_theta_full 24.99
_diffrn_reflns_theta_max 24.99
_diffrn_reflns_theta_min 2.17
_diffrn_standards_number 0
_exptl_absorpt_coefficient_mu 0.354
_exptl_absorpt_correction_T_max 0.9074
_exptl_absorpt_correction_T_min 0.8211
_exptl_absorpt_correction_type multi-scan
_exptl_absorpt_process_details '(SADABS; Sheldrick, 2001)'
_exptl_crystal_colour Yellow
_exptl_crystal_density_diffrn 1.426
_exptl_crystal_density_method 'not measured'
_exptl_crystal_description Block
_exptl_crystal_F_000 428
_exptl_crystal_size_max 0.58
_exptl_crystal_size_mid 0.40
_exptl_crystal_size_min 0.28
_refine_diff_density_max 0.285
_refine_diff_density_min -0.372
_refine_ls_extinction_method none
_refine_ls_goodness_of_fit_ref 1.048
_refine_ls_hydrogen_treatment mixed
_refine_ls_matrix_type full
_refine_ls_number_parameters 267
_refine_ls_number_reflns 3401
_refine_ls_number_restraints 0
_refine_ls_restrained_S_all 1.048
_refine_ls_R_factor_all 0.0381
_refine_ls_R_factor_gt 0.0334
_refine_ls_shift/su_max 0.005
_refine_ls_shift/su_mean 0.001
_refine_ls_structure_factor_coef Fsqd
_refine_ls_weighting_details 'calc w=1/[\s^2^(Fo^2^)+(0.0487P)^2^+0.3783P] where P=(Fo^2^+2Fc^2^)/3'
_refine_ls_weighting_scheme calc
_refine_ls_wR_factor_gt 0.0911
_refine_ls_wR_factor_ref 0.0960
_reflns_number_gt 3019
_reflns_number_total 3401
_reflns_threshold_expression I>2\s(I)
_cod_data_source_file ci2655.cif
_cod_data_source_block I
_cod_depositor_comments
;
The following automatic conversions were performed:
'_symmetry_cell_setting' value 'Triclinic' changed to 'triclinic'
according to '/home/saulius/struct/CIF-dictionaries/cif_core.dic'
dictionary named 'cif_core.dic' version 2.4.1 from 2010-06-29.

Automatic conversion script
Id: cif_fix_enum 1527 2010-12-29 10:47:43Z saulius 

The following automatic conversions were performed:

'_symmetry_cell_setting' value 'Triclinic' changed to 'triclinic'
according to /home/saulius/struct/CIF-dictionaries/cif_core.dic
dictionary named 'cif_core.dic' version 2.4.1 from 2010-06-29.

Automatic conversion script
Id: cif_fix_values 1715 2011-07-08 13:25:40Z adriana 
;
_cod_original_cell_volume 976.46(4)
_cod_database_code 2219528
_cod_database_fobs_code 2219528

loop_
_symmetry_equiv_pos_as_xyz
'x, y, z'
'-x, -y, -z'

loop_
_atom_site_type_symbol
_atom_site_label
_atom_site_fract_x
_atom_site_fract_y
_atom_site_fract_z
_atom_site_U_iso_or_equiv
_atom_site_adp_type
_atom_site_calc_flag
_atom_site_refinement_flags
_atom_site_occupancy
Cl Cl1 -0.20213(5) 0.05813(6) 0.06721(6) 0.06710(19) Uani d . 1
Cl Cl2 0.18710(5) 0.43669(6) 0.01921(5) 0.05569(16) Uani d . 1
O O1 0.71041(12) 0.47517(13) 0.22771(11) 0.0440(3) Uani d . 1
N N1 0.60609(13) 0.63393(14) 0.38834(12) 0.0322(3) Uani d . 1
C C2 0.49048(16) 0.66990(16) 0.44682(14) 0.0294(3) Uani d . 1
C C3 0.36036(15) 0.57682(16) 0.39683(14) 0.0293(3) Uani d . 1
C C4 0.34811(16) 0.45252(16) 0.28224(14) 0.0294(3) Uani d . 1
C C5 0.46814(16) 0.42069(17) 0.22319(15) 0.0332(4) Uani d . 1
C C6 0.59570(16) 0.51473(17) 0.28335(15) 0.0327(3) Uani d . 1
C C7 0.51214(16) 0.80627(17) 0.55884(15) 0.0322(3) Uani d . 1
C C8 0.62593(17) 0.92294(16) 0.58897(15) 0.0332(3) Uani d . 1
C C9 0.73824(19) 0.94826(18) 0.52844(17) 0.0417(4) Uani d . 1
H H9 0.7519 0.8801 0.4486 0.050 Uiso calc R 1
C C10 0.8286(2) 1.0759(2) 0.5888(2) 0.0505(5) Uani d . 1
H H10 0.9042 1.0927 0.5493 0.061 Uiso calc R 1
C C11 0.8089(2) 1.18028(19) 0.7078(2) 0.0516(5) Uani d . 1
H H11 0.8719 1.2651 0.7464 0.062 Uiso calc R 1
C C12 0.6985(2) 1.16004(19) 0.76875(18) 0.0474(4) Uani d . 1
H H12 0.6843 1.2300 0.8474 0.057 Uiso calc R 1
C C13 0.60840(18) 1.03058(18) 0.70822(16) 0.0380(4) Uani d . 1
N N14 0.49146(17) 0.98300(16) 0.74801(15) 0.0456(4) Uani d . 1
H H14 0.462(2) 1.023(2) 0.818(2) 0.057(6) Uiso d . 1
C C15 0.43425(18) 0.85081(18) 0.66041(16) 0.0399(4) Uani d . 1
H H15 0.3544 0.7974 0.6671 0.048 Uiso calc R 1
C C16 0.23671(17) 0.61040(17) 0.45772(15) 0.0349(4) Uani d . 1
N N17 0.13813(16) 0.63647(17) 0.50645(16) 0.0519(4) Uani d . 1
C C18 0.21094(15) 0.35534(16) 0.22670(14) 0.0302(3) Uani d . 1
C C19 0.15904(18) 0.27834(18) 0.29551(16) 0.0380(4) Uani d . 1
H H19 0.2100 0.2892 0.3759 0.046 Uiso calc R 1
C C20 0.03299(19) 0.18576(19) 0.24684(18) 0.0441(4) Uani d . 1
H H20 0.0002 0.1335 0.2932 0.053 Uiso calc R 1
C C21 -0.04298(17) 0.17221(18) 0.12898(18) 0.0427(4) Uani d . 1
C C22 0.00404(17) 0.24803(19) 0.05835(17) 0.0425(4) Uani d . 1
H H22 -0.0485 0.2383 -0.0211 0.051 Uiso calc R 1
C C23 0.13088(17) 0.33881(17) 0.10799(15) 0.0353(4) Uani d . 1
C C24 0.46601(17) 0.29503(19) 0.10682(16) 0.0404(4) Uani d . 1
N N25 0.46376(18) 0.19450(19) 0.01436(16) 0.0597(5) Uani d . 1
C C26 0.84527(18) 0.5613(2) 0.29323(18) 0.0490(5) Uani d . 1
H H26A 0.8435 0.6564 0.2920 0.073 Uiso calc R 1
H H26B 0.9201 0.5162 0.2491 0.073 Uiso calc R 1
H H26C 0.8619 0.5687 0.3822 0.073 Uiso calc R 1

loop_
_atom_site_aniso_label
_atom_site_aniso_U_11
_atom_site_aniso_U_22
_atom_site_aniso_U_33
_atom_site_aniso_U_12
_atom_site_aniso_U_13
_atom_site_aniso_U_23
Cl1 0.0368(3) 0.0635(3) 0.0759(4) -0.0164(2) 0.0051(2) 0.0037(3)
Cl2 0.0581(3) 0.0665(3) 0.0449(3) -0.0046(2) -0.0027(2) 0.0297(2)
O1 0.0292(6) 0.0475(7) 0.0372(6) 0.0012(5) 0.0101(5) -0.0049(5)
N1 0.0281(7) 0.0327(7) 0.0266(7) 0.0013(5) 0.0038(5) 0.0017(5)
C2 0.0310(8) 0.0295(7) 0.0237(7) 0.0045(6) 0.0040(6) 0.0058(6)
C3 0.0292(8) 0.0296(8) 0.0248(7) 0.0043(6) 0.0047(6) 0.0053(6)
C4 0.0286(8) 0.0301(8) 0.0251(7) 0.0030(6) 0.0010(6) 0.0069(6)
C5 0.0318(8) 0.0322(8) 0.0261(8) 0.0027(6) 0.0044(6) 0.0008(6)
C6 0.0292(8) 0.0354(8) 0.0272(8) 0.0033(6) 0.0059(6) 0.0049(6)
C7 0.0315(8) 0.0308(8) 0.0264(8) 0.0031(6) 0.0025(6) 0.0031(6)
C8 0.0358(8) 0.0287(8) 0.0286(8) 0.0041(6) 0.0000(6) 0.0056(6)
C9 0.0469(10) 0.0356(9) 0.0391(9) 0.0028(7) 0.0097(8) 0.0099(7)
C10 0.0497(11) 0.0440(10) 0.0567(12) -0.0032(8) 0.0108(9) 0.0190(9)
C11 0.0547(11) 0.0342(9) 0.0547(12) -0.0084(8) -0.0026(9) 0.0104(8)
C12 0.0556(11) 0.0327(9) 0.0384(10) -0.0009(8) -0.0011(8) 0.0002(7)
C13 0.0412(9) 0.0329(8) 0.0309(8) 0.0031(7) 0.0012(7) 0.0040(7)
N14 0.0491(9) 0.0395(8) 0.0308(8) 0.0010(7) 0.0124(7) -0.0071(6)
C15 0.0384(9) 0.0378(9) 0.0308(8) -0.0009(7) 0.0071(7) -0.0006(7)
C16 0.0324(8) 0.0324(8) 0.0305(8) -0.0003(6) 0.0045(7) 0.0027(6)
N17 0.0397(8) 0.0519(9) 0.0508(9) 0.0006(7) 0.0172(7) 0.0026(7)
C18 0.0278(8) 0.0282(7) 0.0275(8) 0.0042(6) 0.0051(6) 0.0026(6)
C19 0.0364(9) 0.0393(9) 0.0333(9) 0.0022(7) 0.0036(7) 0.0097(7)
C20 0.0415(9) 0.0404(9) 0.0474(10) -0.0012(7) 0.0133(8) 0.0126(8)
C21 0.0287(8) 0.0380(9) 0.0464(10) -0.0009(7) 0.0060(7) 0.0001(7)
C22 0.0326(9) 0.0467(10) 0.0352(9) 0.0020(7) -0.0033(7) 0.0045(8)
C23 0.0339(8) 0.0361(8) 0.0297(8) 0.0039(6) 0.0029(6) 0.0067(7)
C24 0.0306(8) 0.0408(9) 0.0350(9) -0.0004(7) 0.0067(7) -0.0017(8)
N25 0.0475(9) 0.0546(10) 0.0464(10) -0.0016(7) 0.0124(7) -0.0152(8)
C26 0.0291(9) 0.0586(11) 0.0441(10) -0.0027(8) 0.0088(7) 0.0032(8)

loop_
_atom_type_symbol
_atom_type_description
_atom_type_scat_dispersion_real
_atom_type_scat_dispersion_imag
_atom_type_scat_source
C C 0.0033 0.0016 'International Tables Vol C Tables 4.2.6.8 and 6.1.1.4'
H H 0.0000 0.0000 'International Tables Vol C Tables 4.2.6.8 and 6.1.1.4'
N N 0.0061 0.0033 'International Tables Vol C Tables 4.2.6.8 and 6.1.1.4'
O O 0.0106 0.0060 'International Tables Vol C Tables 4.2.6.8 and 6.1.1.4'
Cl Cl 0.1484 0.1585 'International Tables Vol C Tables 4.2.6.8 and 6.1.1.4'

loop_
_geom_angle_atom_site_label_1
_geom_angle_atom_site_label_2
_geom_angle_atom_site_label_3
_geom_angle
C6 O1 C26 117.54(12)
C6 N1 C2 119.61(13)
N1 C2 C3 119.97(13)
N1 C2 C7 115.10(13)
C3 C2 C7 124.94(13)
C4 C3 C2 120.27(13)
C4 C3 C16 118.28(13)
C2 C3 C16 121.39(13)
C5 C4 C3 118.09(14)
C5 C4 C18 120.99(13)
C3 C4 C18 120.91(13)
C4 C5 C6 118.03(13)
C4 C5 C24 121.96(14)
C6 C5 C24 119.99(14)
N1 C6 O1 120.15(13)
N1 C6 C5 123.88(14)
O1 C6 C5 115.97(13)
C15 C7 C2 128.05(15)
C15 C7 C8 106.02(13)
C2 C7 C8 125.90(14)
C9 C8 C13 118.23(15)
C9 C8 C7 135.50(14)
C13 C8 C7 106.27(14)
C10 C9 C8 118.98(16)
C10 C9 H9 120.5
C8 C9 H9 120.5
C9 C10 C11 121.41(18)
C9 C10 H10 119.3
C11 C10 H10 119.3
C12 C11 C10 121.15(17)
C12 C11 H11 119.4
C10 C11 H11 119.4
C11 C12 C13 117.28(16)
C11 C12 H12 121.4
C13 C12 H12 121.4
N14 C13 C12 129.16(16)
N14 C13 C8 107.90(14)
C12 C13 C8 122.94(16)
C15 N14 C13 109.99(14)
C15 N14 H14 122.7(15)
C13 N14 H14 127.0(15)
N14 C15 C7 109.82(15)
N14 C15 H15 125.1
C7 C15 H15 125.1
N17 C16 C3 179.60(19)
C19 C18 C23 117.88(14)
C19 C18 C4 119.46(14)
C23 C18 C4 122.65(14)
C20 C19 C18 121.33(16)
C20 C19 H19 119.3
C18 C19 H19 119.3
C21 C20 C19 119.01(17)
C21 C20 H20 120.5
C19 C20 H20 120.5
C20 C21 C22 121.45(15)
C20 C21 Cl1 119.68(15)
C22 C21 Cl1 118.87(14)
C21 C22 C23 118.65(16)
C21 C22 H22 120.7
C23 C22 H22 120.7
C22 C23 C18 121.66(16)
C22 C23 Cl2 118.11(13)
C18 C23 Cl2 120.21(12)
N25 C24 C5 179.6(2)
O1 C26 H26A 109.5
O1 C26 H26B 109.5
H26A C26 H26B 109.5
O1 C26 H26C 109.5
H26A C26 H26C 109.5
H26B C26 H26C 109.5

loop_
_geom_bond_atom_site_label_1
_geom_bond_atom_site_label_2
_geom_bond_distance
Cl1 C21 1.7345(16)
Cl2 C23 1.7418(17)
O1 C6 1.3363(19)
O1 C26 1.443(2)
N1 C6 1.3119(19)
N1 C2 1.3533(19)
C2 C3 1.417(2)
C2 C7 1.448(2)
C3 C4 1.399(2)
C3 C16 1.432(2)
C4 C5 1.389(2)
C4 C18 1.491(2)
C5 C6 1.411(2)
C5 C24 1.429(2)
C7 C15 1.385(2)
C7 C8 1.452(2)
C8 C9 1.396(2)
C8 C13 1.404(2)
C9 C10 1.378(2)
C9 H9 0.93
C10 C11 1.395(3)
C10 H10 0.93
C11 C12 1.369(3)
C11 H11 0.93
C12 C13 1.390(2)
C12 H12 0.93
C13 N14 1.373(2)
N14 C15 1.347(2)
N14 H14 0.83(2)
C15 H15 0.93
C16 N17 1.142(2)
C18 C19 1.388(2)
C18 C23 1.390(2)
C19 C20 1.384(2)
C19 H19 0.93
C20 C21 1.374(3)
C20 H20 0.93
C21 C22 1.378(3)
C22 C23 1.382(2)
C22 H22 0.93
C24 N25 1.139(2)
C26 H26A 0.96
C26 H26B 0.96
C26 H26C 0.96

loop_
_geom_hbond_atom_site_label_D
_geom_hbond_atom_site_label_H
_geom_hbond_atom_site_label_A
_geom_hbond_site_symmetry_A
_geom_hbond_distance_DH
_geom_hbond_distance_HA
_geom_hbond_distance_DA
_geom_hbond_angle_DHA
C9 H9 N1 1 0.93 2.56 3.045(2) 113
C15 H15 N17 1 0.93 2.56 3.282(2) 135
N14 H14 N25 1_566 0.83(2) 2.22(2) 2.996(2) 156(2)

loop_
_geom_torsion_atom_site_label_1
_geom_torsion_atom_site_label_2
_geom_torsion_atom_site_label_3
_geom_torsion_atom_site_label_4
_geom_torsion
C6 N1 C2 C3 1.9(2)
C6 N1 C2 C7 -177.70(14)
N1 C2 C3 C4 -4.2(2)
C7 C2 C3 C4 175.33(14)
N1 C2 C3 C16 178.90(14)
C7 C2 C3 C16 -1.6(2)
C2 C3 C4 C5 2.7(2)
C16 C3 C4 C5 179.73(15)
C2 C3 C4 C18 -178.57(14)
C16 C3 C4 C18 -1.6(2)
C3 C4 C5 C6 0.8(2)
C18 C4 C5 C6 -177.91(14)
C3 C4 C5 C24 179.19(15)
C18 C4 C5 C24 0.5(2)
C2 N1 C6 O1 -177.39(14)
C2 N1 C6 C5 1.9(2)
C26 O1 C6 N1 4.9(2)
C26 O1 C6 C5 -174.42(16)
C4 C5 C6 N1 -3.3(3)
C24 C5 C6 N1 178.32(16)
C4 C5 C6 O1 176.04(15)
C24 C5 C6 O1 -2.4(2)
N1 C2 C7 C15 -158.09(17)
C3 C2 C7 C15 22.4(3)
N1 C2 C7 C8 19.4(2)
C3 C2 C7 C8 -160.10(15)
C15 C7 C8 C9 -179.15(19)
C2 C7 C8 C9 2.9(3)
C15 C7 C8 C13 0.16(18)
C2 C7 C8 C13 -177.80(15)
C13 C8 C9 C10 1.2(3)
C7 C8 C9 C10 -179.58(18)
C8 C9 C10 C11 -0.8(3)
C9 C10 C11 C12 -0.3(3)
C10 C11 C12 C13 0.9(3)
C11 C12 C13 N14 179.70(19)
C11 C12 C13 C8 -0.5(3)
C9 C8 C13 N14 179.26(15)
C7 C8 C13 N14 -0.18(19)
C9 C8 C13 C12 -0.6(3)
C7 C8 C13 C12 179.97(16)
C12 C13 N14 C15 179.98(19)
C8 C13 N14 C15 0.1(2)
C13 N14 C15 C7 0.0(2)
C2 C7 C15 N14 177.82(16)
C8 C7 C15 N14 -0.1(2)
C5 C4 C18 C19 112.23(18)
C3 C4 C18 C19 -66.4(2)
C5 C4 C18 C23 -68.3(2)
C3 C4 C18 C23 113.05(17)
C23 C18 C19 C20 1.2(2)
C4 C18 C19 C20 -179.29(15)
C18 C19 C20 C21 -1.1(3)
C19 C20 C21 C22 0.3(3)
C19 C20 C21 Cl1 -179.34(13)
C20 C21 C22 C23 0.3(3)
Cl1 C21 C22 C23 179.99(12)
C21 C22 C23 C18 -0.2(2)
C21 C22 C23 Cl2 -178.73(13)
C19 C18 C23 C22 -0.5(2)
C4 C18 C23 C22 179.96(14)
C19 C18 C23 Cl2 177.97(12)
C4 C18 C23 Cl2 -1.5(2)

loop_
_cod_related_entry_id
_cod_related_entry_database
_cod_related_entry_code
1 ChemSpider 24740690
